data_7118658
loop_
_publ_author_name
'Wang, Jian-Rong'
'Yu, Qihui'
'Dai, Wenjuan'
'Mei, Xuefeng'

_publ_section_title
;
 Drug-drug co-crystallization presents a new opportunity for the
 development of stable vitamins.
;
_journal_issue 17
_journal_name_full 'Chemical communications (Cambridge, England)'
_journal_page_first 3572
_journal_page_last 3575
_journal_paper_doi 10.1039/c5cc10297a
_journal_volume 52
_journal_year 2016
_chemical_absolute_configuration rm
_chemical_formula_sum 'C55 H88 O2'
_chemical_formula_weight 1562.50
_chemical_name_common 'Co-VD form B'
_chemical_name_systematic 'vitamin D2 and D3'
_space_group_IT_number 4
_symmetry_cell_setting monoclinic
_symmetry_space_group_name_Hall 'P 2yb'
_symmetry_space_group_name_H-M 'P 1 21 1'
_atom_sites_solution_hydrogens geom
_atom_sites_solution_primary direct
_atom_sites_solution_secondary difmap
_audit_creation_method SHELXL-97
_audit_update_record
;
2016-01-26 deposited with the CCDC.
2016-01-27 downloaded from the CCDC.
;
_cell_angle_alpha 90.00
_cell_angle_beta 105.513(2)
_cell_angle_gamma 90.00
_cell_formula_units_Z 4
_cell_length_a 20.6101(6)
_cell_length_b 7.2054(3)
_cell_length_c 35.4080(10)
_cell_measurement_reflns_used 754
_cell_measurement_temperature 100(2)
_cell_measurement_theta_max 19.02
_cell_measurement_theta_min 2.44
_cell_volume 5066.7(3)
_computing_cell_refinement 'Bruker SAINT'
_computing_data_collection 'Bruker APEX2'
_computing_data_reduction 'Bruker SAINT'
_computing_molecular_graphics 'Bruker SHELXTL'
_computing_publication_material 'Bruker SHELXTL'
_computing_structure_refinement 'SHELXL-97 (Sheldrick, 2008)'
_computing_structure_solution 'SHELXS-97 (Sheldrick, 2008)'
_diffrn_ambient_temperature 100(2)
_diffrn_measured_fraction_theta_full 0.998
_diffrn_measured_fraction_theta_max 0.998
_diffrn_measurement_device_type 'Bruker APEX-II CCD'
_diffrn_measurement_method 'phi and omega scans'
_diffrn_radiation_monochromator graphite
_diffrn_radiation_source 'fine-focus sealed tube'
_diffrn_radiation_type MoK\a
_diffrn_radiation_wavelength 0.71073
_diffrn_reflns_av_R_equivalents 0.0431
_diffrn_reflns_av_sigmaI/netI 0.0889
_diffrn_reflns_limit_h_max 24
_diffrn_reflns_limit_h_min -24
_diffrn_reflns_limit_k_max 8
_diffrn_reflns_limit_k_min -8
_diffrn_reflns_limit_l_max 42
_diffrn_reflns_limit_l_min -42
_diffrn_reflns_number 39250
_diffrn_reflns_theta_full 25.00
_diffrn_reflns_theta_max 25.00
_diffrn_reflns_theta_min 1.32
_exptl_absorpt_coefficient_mu 0.059
_exptl_absorpt_correction_T_max 0.9893
_exptl_absorpt_correction_T_min 0.9684
_exptl_absorpt_correction_type multi-scan
_exptl_absorpt_process_details sadabs
_exptl_crystal_colour colorless
_exptl_crystal_density_diffrn 1.024
_exptl_crystal_density_method 'not measured'
_exptl_crystal_description flake
_exptl_crystal_F_000 1736
_exptl_crystal_size_max 0.12
_exptl_crystal_size_mid 0.08
_exptl_crystal_size_min 0.08
_refine_diff_density_max 0.732
_refine_diff_density_min -0.620
_refine_diff_density_rms 0.074
_refine_ls_abs_structure_details 'Flack H D (1983), Acta Cryst. A39, 876-881'
_refine_ls_abs_structure_Flack 2(3)
_refine_ls_extinction_coef 0.0035(8)
_refine_ls_extinction_expression Fc^*^=kFc[1+0.001xFc^2^\l^3^/sin(2\q)]^-1/4^
_refine_ls_extinction_method none
_refine_ls_goodness_of_fit_ref 1.190
_refine_ls_hydrogen_treatment mixed
_refine_ls_matrix_type full
_refine_ls_number_parameters 1048
_refine_ls_number_reflns 16647
_refine_ls_number_restraints 2769
_refine_ls_restrained_S_all 1.262
_refine_ls_R_factor_all 0.1570
_refine_ls_R_factor_gt 0.0970
_refine_ls_shift/su_max 0.061
_refine_ls_shift/su_mean 0.001
_refine_ls_structure_factor_coef Fsqd
_refine_ls_weighting_details 'calc w=1/[\s^2^(Fo^2^)+(0.0866P)^2^+4.9012P] where P=(Fo^2^+2Fc^2^)/3'
_refine_ls_weighting_scheme calc
_refine_ls_wR_factor_gt 0.2307
_refine_ls_wR_factor_ref 0.2583
_reflns_number_gt 9643
_reflns_number_total 16647
_reflns_threshold_expression >2sigma(I)
_cod_data_source_file c5cc10297a2.cif
_cod_data_source_block added_by_encifer
_cod_depositor_comments 'Adding full bibliography for 7118657--7118658.cif.'
_cod_original_sg_symbol_H-M P21
_cod_database_code 7118658

loop_
_symmetry_equiv_pos_as_xyz
'x, y, z'
'-x, y+1/2, -z'

loop_
_atom_site_label
_atom_site_type_symbol
_atom_site_fract_x
_atom_site_fract_y
_atom_site_fract_z
_atom_site_U_iso_or_equiv
_atom_site_adp_type
_atom_site_occupancy
_atom_site_symmetry_multiplicity
_atom_site_calc_flag
_atom_site_refinement_flags
O1 O 0.26126(14) 0.4672(5) 0.54755(8) 0.0424(8) Uani 1 1 d .
H1 H 0.2797 0.5175 0.5324 0.051 Uiso 1 1 calc R
O3 O 0.24863(13) 0.9769(5) 0.46344(7) 0.0391(8) Uani 1 1 d .
H3 H 0.2250 1.0294 0.4755 0.047 Uiso 1 1 calc R
O2 O 0.30901(12) 0.6608(5) 0.49590(8) 0.0360(8) Uani 1 1 d D
H2 H 0.2908 0.7573 0.4862 0.043 Uiso 1 1 calc RD
O4 O 1.19372(12) 0.1691(5) 0.51176(8) 0.0357(8) Uani 1 1 d .
H4 H 1.2151 0.2572 0.5235 0.054 Uiso 1 1 calc R
C21A C 0.5092(3) 0.6755(12) 0.9047(2) 0.102(2) Uani 1 1 d U
H21A H 0.4895 0.5819 0.9175 0.122 Uiso 1 1 calc R
H21B H 0.5443 0.7381 0.9238 0.122 Uiso 1 1 calc R
H21C H 0.5277 0.6186 0.8854 0.122 Uiso 1 1 calc R
C20A C 0.4559(3) 0.8135(11) 0.88512(19) 0.0847(13) Uani 1 1 d U
H20A H 0.4753 0.9059 0.8710 0.102 Uiso 1 1 calc R
C17A C 0.3919(3) 0.7256(9) 0.85673(15) 0.0595(12) Uani 1 1 d U
H17A H 0.3715 0.6447 0.8726 0.071 Uiso 1 1 calc R
C13A C 0.4014(2) 0.6063(8) 0.82192(13) 0.0472(10) Uani 1 1 d U
C14A C 0.3277(2) 0.6056(7) 0.79604(13) 0.0437(10) Uani 1 1 d U
H14A H 0.3018 0.5368 0.8110 0.052 Uiso 1 1 calc R
C8A C 0.3193(2) 0.4994(7) 0.75822(13) 0.0447(10) Uani 1 1 d U
C7A C 0.2942(2) 0.5798(8) 0.72293(13) 0.0445(10) Uani 1 1 d U
H7A H 0.2819 0.7039 0.7229 0.053 Uiso 1 1 calc R
C6A C 0.2844(2) 0.4912(7) 0.68460(13) 0.0437(10) Uani 1 1 d U
H6A H 0.3016 0.3719 0.6845 0.052 Uiso 1 1 calc R
C5A C 0.2531(2) 0.5643(7) 0.64947(13) 0.0378(10) Uani 1 1 d U
C4A C 0.2486(2) 0.4561(7) 0.61210(12) 0.0377(10) Uani 1 1 d U
H4A1 H 0.2024 0.4167 0.6008 0.045 Uiso 1 1 calc R
H4A2 H 0.2765 0.3460 0.6181 0.045 Uiso 1 1 calc R
C3A C 0.2718(2) 0.5758(6) 0.58246(12) 0.0328(10) Uani 1 1 d U
H3A H 0.3200 0.6019 0.5926 0.039 Uiso 1 1 calc R
C2A C 0.2335(2) 0.7569(7) 0.57554(13) 0.0432(11) Uani 1 1 d U
H2A1 H 0.2484 0.8302 0.5565 0.052 Uiso 1 1 calc R
H2A2 H 0.1858 0.7322 0.5651 0.052 Uiso 1 1 calc R
C16A C 0.3382(3) 0.8715(9) 0.83746(14) 0.0584(12) Uani 1 1 d U
H16A H 0.3049 0.8830 0.8522 0.070 Uiso 1 1 calc R
H16B H 0.3590 0.9918 0.8368 0.070 Uiso 1 1 calc R
C15A C 0.3049(2) 0.8038(8) 0.79562(14) 0.0500(11) Uani 1 1 d U
H15A H 0.2562 0.8115 0.7897 0.060 Uiso 1 1 calc R
H15B H 0.3200 0.8762 0.7765 0.060 Uiso 1 1 calc R
C18A C 0.4491(2) 0.7058(8) 0.80130(15) 0.0577(13) Uani 1 1 d U
H18A H 0.4948 0.6716 0.8138 0.087 Uiso 1 1 calc R
H18B H 0.4441 0.8377 0.8031 0.087 Uiso 1 1 calc R
H18C H 0.4379 0.6699 0.7742 0.087 Uiso 1 1 calc R
C12A C 0.4225(2) 0.4055(8) 0.83079(14) 0.0503(11) Uani 1 1 d U
H12A H 0.3955 0.3506 0.8465 0.060 Uiso 1 1 calc R
H12B H 0.4692 0.4014 0.8459 0.060 Uiso 1 1 calc R
C11A C 0.4139(2) 0.2918(8) 0.79322(13) 0.0472(11) Uani 1 1 d U
H11A H 0.4245 0.1630 0.8002 0.057 Uiso 1 1 calc R
H11B H 0.4458 0.3360 0.7795 0.057 Uiso 1 1 calc R
C9A C 0.3427(2) 0.3029(7) 0.76562(14) 0.0462(11) Uani 1 1 d U
H9A1 H 0.3422 0.2442 0.7409 0.055 Uiso 1 1 calc R
H9A2 H 0.3119 0.2355 0.7770 0.055 Uiso 1 1 calc R
C10A C 0.2245(2) 0.7508(7) 0.64424(13) 0.0408(11) Uani 1 1 d U
C1A C 0.2449(2) 0.8645(7) 0.61334(13) 0.0455(11) Uani 1 1 d U
H1A1 H 0.2188 0.9783 0.6086 0.055 Uiso 1 1 calc R
H1A2 H 0.2921 0.8976 0.6227 0.055 Uiso 1 1 calc R
C19A C 0.1822(2) 0.8168(8) 0.66428(15) 0.0556(14) Uani 1 1 d U
H19A H 0.1698 0.7421 0.6826 0.067 Uiso 1 1 calc R
H19B H 0.1654 0.9369 0.6598 0.067 Uiso 1 1 calc R
C21C C 0.0274(4) 0.6955(13) 0.10334(18) 0.105(2) Uani 1 1 d U
H21D H -0.0054 0.7187 0.0789 0.126 Uiso 1 1 calc R
H21E H 0.0051 0.6791 0.1237 0.126 Uiso 1 1 calc R
H21F H 0.0523 0.5853 0.1011 0.126 Uiso 1 1 calc R
C20C C 0.0761(3) 0.8619(12) 0.11353(17) 0.0884(15) Uani 1 1 d U
H20C H 0.0507 0.9657 0.1204 0.106 Uiso 1 1 calc R
C17C C 0.1367(3) 0.8284(10) 0.14888(14) 0.0665(12) Uani 1 1 d U
H17C H 0.1652 0.7366 0.1406 0.080 Uiso 1 1 calc R
C13C C 0.1259(2) 0.7565(9) 0.18788(13) 0.0546(11) Uani 1 1 d U
C14C C 0.1952(2) 0.7986(8) 0.21622(12) 0.0485(10) Uani 1 1 d U
H14C H 0.2271 0.7170 0.2081 0.058 Uiso 1 1 calc R
C8C C 0.2008(2) 0.7505(8) 0.25777(13) 0.0465(10) Uani 1 1 d U
C7C C 0.2161(2) 0.8742(8) 0.28703(12) 0.0426(10) Uani 1 1 d U
H7C H 0.2218 0.9964 0.2801 0.051 Uiso 1 1 calc R
C6C C 0.2247(2) 0.8382(7) 0.32827(12) 0.0411(10) Uani 1 1 d U
H6C H 0.2110 0.7227 0.3350 0.049 Uiso 1 1 calc R
C5C C 0.2509(2) 0.9575(7) 0.35810(12) 0.0347(9) Uani 1 1 d U
C4C C 0.2575(2) 0.8981(7) 0.40028(11) 0.0389(10) Uani 1 1 d U
H4C1 H 0.2322 0.7844 0.4002 0.047 Uiso 1 1 calc R
H4C2 H 0.3044 0.8720 0.4130 0.047 Uiso 1 1 calc R
C3C C 0.2322(2) 1.0444(7) 0.42378(11) 0.0331(10) Uani 1 1 d U
H3C H 0.1832 1.0555 0.4138 0.040 Uiso 1 1 calc R
C2C C 0.2644(2) 1.2315(7) 0.42119(12) 0.0430(11) Uani 1 1 d U
H2C1 H 0.3126 1.2240 0.4328 0.052 Uiso 1 1 calc R
H2C2 H 0.2461 1.3236 0.4355 0.052 Uiso 1 1 calc R
C22C C 0.0977(4) 0.9200(13) 0.07802(19) 0.1112(17) Uani 1 1 d U
H22C H 0.1357 0.8701 0.0724 0.133 Uiso 1 1 calc R
C16C C 0.1786(3) 1.0000(10) 0.15957(14) 0.0687(13) Uani 1 1 d U
H16C H 0.1507 1.1097 0.1525 0.082 Uiso 1 1 calc R
H16D H 0.2133 1.0033 0.1458 0.082 Uiso 1 1 calc R
C15C C 0.2108(2) 0.9945(9) 0.20453(13) 0.0550(11) Uani 1 1 d U
H15C H 0.2589 1.0153 0.2107 0.066 Uiso 1 1 calc R
H15D H 0.1908 1.0873 0.2178 0.066 Uiso 1 1 calc R
C12C C 0.1126(3) 0.5493(9) 0.19146(14) 0.0604(12) Uani 1 1 d U
H12C H 0.1445 0.4786 0.1815 0.073 Uiso 1 1 calc R
H12D H 0.0677 0.5201 0.1754 0.073 Uiso 1 1 calc R
C11C C 0.1185(2) 0.4909(9) 0.23393(13) 0.0579(12) Uani 1 1 d U
H11C H 0.0820 0.5467 0.2424 0.069 Uiso 1 1 calc R
H11D H 0.1138 0.3572 0.2349 0.069 Uiso 1 1 calc R
C9C C 0.1853(3) 0.5477(8) 0.26215(14) 0.0538(12) Uani 1 1 d U
H9C1 H 0.1835 0.5245 0.2888 0.065 Uiso 1 1 calc R
H9C2 H 0.2212 0.4723 0.2572 0.065 Uiso 1 1 calc R
C18C C 0.0701(2) 0.8732(10) 0.19896(14) 0.0622(14) Uani 1 1 d U
H18D H 0.0755 0.8652 0.2267 0.093 Uiso 1 1 calc R
H18E H 0.0266 0.8259 0.1853 0.093 Uiso 1 1 calc R
H18F H 0.0737 1.0005 0.1918 0.093 Uiso 1 1 calc R
C10C C 0.2737(2) 1.1449(7) 0.35404(12) 0.0366(10) Uani 1 1 d U
C19C C 0.3169(2) 1.1897(8) 0.33344(13) 0.0491(13) Uani 1 1 d U
H19C H 0.3344 1.0978 0.3205 0.059 Uiso 1 1 calc R
H19D H 0.3296 1.3128 0.3320 0.059 Uiso 1 1 calc R
C1C C 0.2502(2) 1.2886(8) 0.37807(12) 0.0471(11) Uani 1 1 d U
H1C1 H 0.2022 1.3080 0.3674 0.057 Uiso 1 1 calc R
H1C2 H 0.2728 1.4052 0.3763 0.057 Uiso 1 1 calc R
C23B C 0.6016(3) 0.1343(11) 0.83727(16) 0.0838(15) Uani 1 1 d DU
H23A H 0.6016 0.0014 0.8416 0.101 Uiso 1 1 calc R
H23B H 0.5562 0.1724 0.8237 0.101 Uiso 1 1 calc R
C22B C 0.6469(3) 0.1800(10) 0.81436(16) 0.0775(13) Uani 1 1 d DU
H22A H 0.6913 0.1329 0.8276 0.093 Uiso 1 1 calc R
H22B H 0.6502 0.3141 0.8131 0.093 Uiso 1 1 calc R
C20B C 0.6270(3) 0.1042(8) 0.77280(15) 0.0545(11) Uani 1 1 d U
H20B H 0.6631 0.1401 0.7610 0.065 Uiso 1 1 calc R
C17B C 0.5617(2) 0.1934(7) 0.74712(12) 0.0395(10) Uani 1 1 d U
H17B H 0.5258 0.1608 0.7593 0.047 Uiso 1 1 calc R
C13B C 0.5367(2) 0.1346(6) 0.70349(12) 0.0370(9) Uani 1 1 d U
C14B C 0.4820(2) 0.2896(6) 0.68839(12) 0.0345(9) Uani 1 1 d U
H14B H 0.4463 0.2653 0.7013 0.041 Uiso 1 1 calc R
C8B C 0.4498(2) 0.2720(7) 0.64533(12) 0.0355(9) Uani 1 1 d U
C7B C 0.4561(2) 0.3937(7) 0.61875(12) 0.0343(9) Uani 1 1 d U
H7B H 0.4804 0.5009 0.6279 0.041 Uiso 1 1 calc R
C6B C 0.4290(2) 0.3774(7) 0.57638(12) 0.0367(10) Uani 1 1 d U
H6B H 0.4026 0.2734 0.5675 0.044 Uiso 1 1 calc R
C5B C 0.4376(2) 0.4948(7) 0.54887(12) 0.0354(10) Uani 1 1 d U
C4B C 0.4033(2) 0.4621(7) 0.50532(12) 0.0372(10) Uani 1 1 d U
H4B1 H 0.4367 0.4179 0.4927 0.045 Uiso 1 1 calc R
H4B2 H 0.3698 0.3650 0.5031 0.045 Uiso 1 1 calc R
C3B C 0.36929(19) 0.6317(7) 0.48352(12) 0.0356(10) Uani 1 1 d U
H3B H 0.3570 0.6064 0.4553 0.043 Uiso 1 1 calc R
C2B C 0.4142(2) 0.8016(7) 0.49192(12) 0.0377(10) Uani 1 1 d U
H2B1 H 0.3891 0.9090 0.4794 0.045 Uiso 1 1 calc R
H2B2 H 0.4520 0.7841 0.4808 0.045 Uiso 1 1 calc R
C1B C 0.4406(2) 0.8375(7) 0.53587(12) 0.0380(10) Uani 1 1 d U
H1B1 H 0.4705 0.9438 0.5402 0.046 Uiso 1 1 calc R
H1B2 H 0.4031 0.8659 0.5466 0.046 Uiso 1 1 calc R
C10B C 0.47755(19) 0.6720(7) 0.55641(11) 0.0319(9) Uani 1 1 d U
C19B C 0.54068(19) 0.6790(8) 0.57805(11) 0.0399(12) Uani 1 1 d U
H19E H 0.5642 0.7906 0.5810 0.048 Uiso 1 1 calc R
H19F H 0.5616 0.5722 0.5903 0.048 Uiso 1 1 calc R
C9B C 0.4140(2) 0.0887(7) 0.63663(14) 0.0467(11) Uani 1 1 d U
H9B1 H 0.3953 0.0759 0.6085 0.056 Uiso 1 1 calc R
H9B2 H 0.3771 0.0852 0.6488 0.056 Uiso 1 1 calc R
C11B C 0.4622(3) -0.0741(7) 0.65199(14) 0.0533(12) Uani 1 1 d U
H11E H 0.4365 -0.1885 0.6489 0.064 Uiso 1 1 calc R
H11F H 0.4940 -0.0842 0.6363 0.064 Uiso 1 1 calc R
C12B C 0.5008(2) -0.0518(7) 0.69477(13) 0.0475(11) Uani 1 1 d U
H12E H 0.5339 -0.1506 0.7019 0.057 Uiso 1 1 calc R
H12F H 0.4698 -0.0646 0.7109 0.057 Uiso 1 1 calc R
C15B C 0.5160(2) 0.4648(6) 0.70651(12) 0.0350(10) Uani 1 1 d U
H15E H 0.4832 0.5535 0.7108 0.042 Uiso 1 1 calc R
H15F H 0.5410 0.5213 0.6899 0.042 Uiso 1 1 calc R
C16B C 0.5635(2) 0.4026(7) 0.74558(13) 0.0442(11) Uani 1 1 d U
H16E H 0.6090 0.4449 0.7475 0.053 Uiso 1 1 calc R
H16F H 0.5492 0.4550 0.7673 0.053 Uiso 1 1 calc R
C18B C 0.5932(2) 0.1557(7) 0.68286(13) 0.0427(11) Uani 1 1 d U
H18G H 0.6255 0.0578 0.6911 0.064 Uiso 1 1 calc R
H18H H 0.6150 0.2735 0.6896 0.064 Uiso 1 1 calc R
H18I H 0.5744 0.1488 0.6550 0.064 Uiso 1 1 calc R
C21B C 0.6270(3) -0.1024(8) 0.77380(16) 0.0606(15) Uani 1 1 d U
H21G H 0.6675 -0.1455 0.7920 0.073 Uiso 1 1 calc R
H21H H 0.6248 -0.1498 0.7482 0.073 Uiso 1 1 calc R
H21I H 0.5886 -0.1451 0.7818 0.073 Uiso 1 1 calc R
C20D C 0.8625(3) -0.1662(11) 0.22412(16) 0.0777(13) Uani 1 1 d DU
H20D H 0.8309 -0.0868 0.2330 0.093 Uiso 1 1 calc R
C17D C 0.9342(3) -0.1497(9) 0.25212(14) 0.0580(11) Uani 1 1 d U
H17D H 0.9643 -0.2165 0.2397 0.070 Uiso 1 1 calc R
C13D C 0.9495(2) -0.2226(8) 0.29497(13) 0.0487(10) Uani 1 1 d U
C14D C 1.0182(2) -0.1292(8) 0.31313(12) 0.0465(10) Uani 1 1 d U
H14D H 1.0501 -0.1855 0.3004 0.056 Uiso 1 1 calc R
C8D C 1.0443(2) -0.1684(8) 0.35548(12) 0.0448(10) Uani 1 1 d U
C7D C 1.0485(2) -0.0431(8) 0.38418(12) 0.0438(10) Uani 1 1 d U
H7D H 1.0359 0.0778 0.3763 0.053 Uiso 1 1 calc R
C6D C 1.0705(2) -0.0767(7) 0.42631(12) 0.0386(10) Uani 1 1 d U
H6D H 1.0910 -0.1904 0.4343 0.046 Uiso 1 1 calc R
C5D C 1.0643(2) 0.0384(7) 0.45460(12) 0.0335(10) Uani 1 1 d U
C4D C 1.0928(2) -0.0077(7) 0.49738(11) 0.0357(10) Uani 1 1 d U
H4D1 H 1.1235 -0.1117 0.4996 0.043 Uiso 1 1 calc R
H4D2 H 1.0563 -0.0464 0.5081 0.043 Uiso 1 1 calc R
C3D C 1.13025(19) 0.1536(7) 0.52189(12) 0.0355(10) Uani 1 1 d U
H3D H 1.1393 0.1217 0.5497 0.043 Uiso 1 1 calc R
C2D C 1.0910(2) 0.3294(7) 0.51450(11) 0.0353(10) Uani 1 1 d U
H2D1 H 1.1182 0.4291 0.5290 0.042 Uiso 1 1 calc R
H2D2 H 1.0513 0.3166 0.5241 0.042 Uiso 1 1 calc R
C21D C 0.8378(3) -0.3670(12) 0.21991(18) 0.097(2) Uani 1 1 d U
H21J H 0.7974 -0.3755 0.1989 0.146 Uiso 1 1 calc R
H21K H 0.8287 -0.4065 0.2439 0.146 Uiso 1 1 calc R
H21L H 0.8718 -0.4451 0.2144 0.146 Uiso 1 1 calc R
C18D C 0.8961(3) -0.1562(10) 0.31416(14) 0.0714(15) Uani 1 1 d U
H18J H 0.8551 -0.2238 0.3036 0.107 Uiso 1 1 calc R
H18K H 0.8881 -0.0261 0.3091 0.107 Uiso 1 1 calc R
H18L H 0.9112 -0.1767 0.3419 0.107 Uiso 1 1 calc R
C12D C 0.9602(3) -0.4293(9) 0.30059(15) 0.0676(12) Uani 1 1 d U
H12G H 0.9907 -0.4717 0.2858 0.081 Uiso 1 1 calc R
H12H H 0.9176 -0.4930 0.2906 0.081 Uiso 1 1 calc R
C11D C 0.9894(3) -0.4779(9) 0.34390(15) 0.0718(14) Uani 1 1 d U
H11G H 0.9983 -0.6102 0.3464 0.086 Uiso 1 1 calc R
H11H H 0.9565 -0.4488 0.3581 0.086 Uiso 1 1 calc R
C9D C 1.0555(3) -0.3705(8) 0.36243(14) 0.0580(12) Uani 1 1 d U
H9D1 H 1.0699 -0.3947 0.3904 0.070 Uiso 1 1 calc R
H9D2 H 1.0907 -0.4126 0.3509 0.070 Uiso 1 1 calc R
C15D C 1.0075(3) 0.0662(9) 0.29829(15) 0.0731(14) Uani 1 1 d U
H15G H 1.0498 0.1217 0.2971 0.088 Uiso 1 1 calc R
H15H H 0.9880 0.1412 0.3152 0.088 Uiso 1 1 calc R
C16D C 0.9594(3) 0.0511(9) 0.25757(15) 0.0719(13) Uani 1 1 d U
H16G H 0.9825 0.0826 0.2379 0.086 Uiso 1 1 calc R
H16H H 0.9219 0.1357 0.2550 0.086 Uiso 1 1 calc R
C10D C 1.0307(2) 0.2217(7) 0.44762(11) 0.0349(10) Uani 1 1 d U
C19D C 0.9680(2) 0.2448(8) 0.42405(11) 0.0420(12) Uani 1 1 d U
H19G H 0.9440 0.1431 0.4114 0.050 Uiso 1 1 calc R
H19H H 0.9487 0.3625 0.4205 0.050 Uiso 1 1 calc R
C1D C 1.0692(2) 0.3810(7) 0.47106(12) 0.0365(10) Uani 1 1 d U
H1D1 H 1.0409 0.4908 0.4674 0.044 Uiso 1 1 calc R
H1D2 H 1.1085 0.4088 0.4620 0.044 Uiso 1 1 calc R
C25B C 0.6893(4) 0.1923(13) 0.9071(2) 0.1049(19) Uani 1 1 d DU
H25B H 0.7274 0.2286 0.8971 0.126 Uiso 1 1 calc R
C22A C 0.4319(4) 0.9124(13) 0.9193(2) 0.1132(15) Uani 1 1 d U
H22D H 0.4024 0.8476 0.9303 0.136 Uiso 1 1 calc R
C24A C 0.4248(2) 1.1608(7) 0.96396(17) 0.128(2) Uani 1 1 d DU
H24A H 0.4637 1.2157 0.9829 0.154 Uiso 1 1 calc R
C24B C 0.6270(3) 0.2438(13) 0.87917(17) 0.1040(19) Uani 1 1 d DU
H24B H 0.6304 0.3743 0.8733 0.125 Uiso 1 1 calc R
H24C H 0.5916 0.2326 0.8923 0.125 Uiso 1 1 calc R
C23A C 0.4500(4) 1.0725(14) 0.9326(2) 0.1193(18) Uani 1 1 d U
H23C H 0.4804 1.1379 0.9224 0.143 Uiso 1 1 calc R
C26B C 0.6977(4) 0.2779(16) 0.9479(2) 0.135(3) Uani 1 1 d U
H26A H 0.7042 0.4094 0.9466 0.161 Uiso 1 1 calc R
H26B H 0.7361 0.2236 0.9661 0.161 Uiso 1 1 calc R
H26C H 0.6580 0.2540 0.9565 0.161 Uiso 1 1 calc R
C23C C 0.05969(11) 1.0465(9) 0.05492(8) 0.1300(6) Uani 1 1 d DU
H23D H 0.0219 1.0973 0.0606 0.156 Uiso 1 1 calc R
C27B C 0.6875(5) -0.0160(16) 0.9106(3) 0.145(3) Uani 1 1 d U
H27A H 0.6494 -0.0515 0.9197 0.174 Uiso 1 1 calc R
H27B H 0.7282 -0.0579 0.9289 0.174 Uiso 1 1 calc R
H27C H 0.6839 -0.0711 0.8855 0.174 Uiso 1 1 calc R
C27A C 0.3746(5) 1.4257(15) 0.9853(2) 0.1455(11) Uani 1 1 d U
H27D H 0.3548 1.3560 1.0025 0.218 Uiso 1 1 calc R
H27E H 0.3473 1.5325 0.9757 0.218 Uiso 1 1 calc R
H27F H 0.4190 1.4650 0.9993 0.218 Uiso 1 1 calc R
C25A C 0.3789(5) 1.3024(16) 0.9503(3) 0.1435(12) Uani 1 1 d U
H25A H 0.4022 1.3820 0.9357 0.172 Uiso 1 1 calc R
C28A C 0.3897(4) 1.0318(12) 0.9869(2) 0.165(3) Uani 1 1 d DU
H28A H 0.3648 1.1048 1.0009 0.247 Uiso 1 1 calc R
H28B H 0.4229 0.9592 1.0051 0.247 Uiso 1 1 calc R
H28C H 0.3594 0.9507 0.9689 0.247 Uiso 1 1 calc R
C26A C 0.3145(5) 1.2639(16) 0.9218(3) 0.154(3) Uani 1 1 d U
H26D H 0.3219 1.1868 0.9013 0.185 Uiso 1 1 calc R
H26E H 0.2941 1.3785 0.9109 0.185 Uiso 1 1 calc R
H26F H 0.2852 1.2011 0.9347 0.185 Uiso 1 1 calc R
C28C C 0.10797(17) 0.9607(2) -0.00038(9) 0.160(3) Uani 1 1 d DU
H28D H 0.0857 0.9587 -0.0279 0.192 Uiso 1 1 calc R
H28E H 0.1006 0.8448 0.0112 0.192 Uiso 1 1 calc R
H28F H 0.1554 0.9792 0.0033 0.192 Uiso 1 1 calc R
C25C C 0.14349(15) 1.2359(2) 0.02317(8) 0.139(2) Uani 1 1 d DU
H25C H 0.1812 1.1918 0.0445 0.166 Uiso 1 1 calc R
C24C C 0.0820(4) 1.1057(15) 0.0175(3) 0.1307(7) Uani 1 1 d U
H24D H 0.0435 1.1609 -0.0017 0.157 Uiso 1 1 calc R
C27C C 0.1668(3) 1.2807(17) -0.01362(13) 0.182(4) Uani 1 1 d DU
H27G H 0.1292 1.3247 -0.0340 0.219 Uiso 1 1 calc R
H27H H 0.1847 1.1707 -0.0224 0.219 Uiso 1 1 calc R
H27I H 0.2010 1.3747 -0.0075 0.219 Uiso 1 1 calc R
C26C C 0.1077(3) 1.3998(7) 0.0368(2) 0.175(3) Uani 1 1 d DU
H26G H 0.1023 1.4991 0.0181 0.210 Uiso 1 1 calc R
H26H H 0.1341 1.4420 0.0619 0.210 Uiso 1 1 calc R
H26I H 0.0643 1.3605 0.0388 0.210 Uiso 1 1 calc R
C22D C 0.86788(17) -0.1060(3) 0.18522(13) 0.1014(15) Uani 1 1 d DU
H22E H 0.8505 -0.2065 0.1671 0.122 Uiso 1 1 calc R
H22F H 0.9155 -0.0957 0.1870 0.122 Uiso 1 1 calc R
C23D C 0.83431(16) 0.0735(3) 0.16587(6) 0.1164(17) Uani 1 1 d DU
H23E H 0.8535 0.1775 0.1825 0.140 Uiso 1 1 calc R
H23F H 0.7867 0.0683 0.1646 0.140 Uiso 1 1 calc R
C25D C 0.8606(4) 0.3136(13) 0.1276(2) 0.145(2) Uani 1 1 d DU
H25D H 0.8343 0.3707 0.1439 0.174 Uiso 1 1 calc R
C24D C 0.8415(3) 0.1109(14) 0.12435(9) 0.134(2) Uani 1 1 d DU
H24E H 0.8766 0.0351 0.1186 0.161 Uiso 1 1 calc R
H24F H 0.7995 0.0901 0.1045 0.161 Uiso 1 1 calc R
C26D C 0.9292(4) 0.3338(18) 0.1487(3) 0.170(3) Uani 1 1 d DU
H26J H 0.9572 0.3087 0.1316 0.204 Uiso 1 1 calc R
H26K H 0.9397 0.2481 0.1702 0.204 Uiso 1 1 calc R
H26L H 0.9370 0.4583 0.1585 0.204 Uiso 1 1 calc R
C27D C 0.8387(6) 0.398(2) 0.0903(3) 0.191(4) Uani 1 1 d U
H27J H 0.7918 0.3719 0.0792 0.287 Uiso 1 1 calc R
H27K H 0.8643 0.3501 0.0735 0.287 Uiso 1 1 calc R
H27L H 0.8452 0.5300 0.0930 0.287 Uiso 1 1 calc R

loop_
_atom_site_aniso_label
_atom_site_aniso_U_11
_atom_site_aniso_U_22
_atom_site_aniso_U_33
_atom_site_aniso_U_23
_atom_site_aniso_U_13
_atom_site_aniso_U_12
O1 0.0445(16) 0.043(2) 0.0439(16) 0.0008(16) 0.0184(13) -0.0143(17)
O3 0.0421(15) 0.045(2) 0.0351(14) 0.0036(15) 0.0184(12) 0.0131(16)
O2 0.0256(13) 0.0380(19) 0.0481(16) 0.0070(15) 0.0164(12) 0.0034(15)
O4 0.0237(13) 0.0379(19) 0.0479(16) -0.0122(15) 0.0139(12) -0.0034(14)
C21A 0.080(4) 0.105(4) 0.104(4) -0.028(4) -0.005(3) 0.007(4)
C20A 0.083(2) 0.076(3) 0.0860(17) -0.0135(19) 0.0063(19) 0.001(2)
C17A 0.065(2) 0.059(2) 0.059(2) -0.012(2) 0.0239(18) 0.001(2)
C13A 0.0517(18) 0.044(2) 0.0511(18) -0.0062(18) 0.0218(16) -0.0007(19)
C14A 0.0479(18) 0.041(2) 0.0476(18) -0.0024(18) 0.0212(16) 0.0029(19)
C8A 0.0531(18) 0.037(2) 0.0483(18) -0.0036(18) 0.0209(16) 0.0017(19)
C7A 0.0544(19) 0.035(2) 0.0470(19) -0.0020(18) 0.0179(16) 0.0066(19)
C6A 0.054(2) 0.030(2) 0.0475(19) -0.0018(19) 0.0155(17) 0.0048(19)
C5A 0.0420(18) 0.029(2) 0.0445(19) -0.0022(18) 0.0146(16) -0.0030(18)
C4A 0.0433(19) 0.026(2) 0.0452(19) 0.0038(19) 0.0139(16) -0.0026(19)
C3A 0.0337(18) 0.025(2) 0.0386(18) 0.0011(18) 0.0082(15) -0.0012(18)
C2A 0.046(2) 0.036(2) 0.045(2) 0.006(2) 0.0065(18) -0.004(2)
C16A 0.071(2) 0.057(3) 0.056(2) -0.015(2) 0.0308(19) 0.003(2)
C15A 0.059(2) 0.039(2) 0.055(2) -0.008(2) 0.0214(18) 0.002(2)
C18A 0.061(2) 0.044(3) 0.078(3) -0.008(2) 0.035(2) -0.003(2)
C12A 0.053(2) 0.047(2) 0.054(2) -0.004(2) 0.0189(17) -0.002(2)
C11A 0.052(2) 0.038(2) 0.056(2) 0.003(2) 0.0220(18) 0.003(2)
C9A 0.055(2) 0.036(2) 0.049(2) 0.000(2) 0.0162(17) -0.001(2)
C10A 0.043(2) 0.029(2) 0.045(2) -0.0036(19) 0.0026(17) -0.0019(19)
C1A 0.051(2) 0.028(2) 0.052(2) 0.000(2) 0.0046(18) -0.002(2)
C19A 0.055(3) 0.043(3) 0.063(3) -0.013(3) 0.005(2) 0.009(3)
C21C 0.108(4) 0.131(5) 0.061(3) 0.000(4) -0.002(3) -0.016(4)
C20C 0.086(3) 0.110(3) 0.059(2) -0.001(2) 0.002(2) 0.007(3)
C17C 0.067(2) 0.091(2) 0.0430(19) -0.003(2) 0.0166(18) 0.006(2)
C13C 0.0495(19) 0.077(2) 0.0398(18) -0.0077(19) 0.0157(16) 0.006(2)
C14C 0.0456(18) 0.065(2) 0.0393(17) -0.0063(19) 0.0196(15) 0.003(2)
C8C 0.0446(18) 0.058(2) 0.0400(17) -0.0052(19) 0.0159(15) -0.0010(19)
C7C 0.0439(18) 0.049(2) 0.0373(17) 0.0020(18) 0.0149(15) 0.0010(19)
C6C 0.0442(19) 0.042(2) 0.0376(18) 0.0044(18) 0.0109(16) 0.0010(19)
C5C 0.0350(17) 0.035(2) 0.0358(17) -0.0002(18) 0.0122(15) 0.0013(18)
C4C 0.0447(19) 0.037(2) 0.0360(18) 0.0019(18) 0.0136(15) 0.0015(19)
C3C 0.0303(18) 0.036(2) 0.0341(18) 0.0048(18) 0.0113(15) 0.0043(18)
C2C 0.051(2) 0.038(2) 0.042(2) -0.002(2) 0.0161(17) 0.006(2)
C22C 0.119(3) 0.132(3) 0.072(3) 0.014(3) 0.007(3) -0.002(3)
C16C 0.076(2) 0.091(3) 0.043(2) 0.000(2) 0.0227(19) 0.005(3)
C15C 0.054(2) 0.073(2) 0.0414(19) -0.001(2) 0.0175(17) 0.005(2)
C12C 0.054(2) 0.083(3) 0.0458(19) -0.013(2) 0.0166(17) -0.004(2)
C11C 0.060(2) 0.063(3) 0.053(2) -0.009(2) 0.0205(19) -0.006(2)
C9C 0.060(2) 0.060(2) 0.0423(19) -0.009(2) 0.0149(18) 0.001(2)
C18C 0.048(2) 0.088(3) 0.054(2) -0.003(3) 0.019(2) 0.006(3)
C10C 0.0393(18) 0.036(2) 0.0342(18) 0.0040(18) 0.0101(16) -0.0009(19)
C19C 0.056(2) 0.047(3) 0.046(2) 0.012(2) 0.017(2) -0.016(2)
C1C 0.060(2) 0.038(2) 0.045(2) 0.004(2) 0.0159(18) -0.002(2)
C23B 0.079(3) 0.087(3) 0.082(3) -0.001(3) 0.016(2) 0.011(3)
C22B 0.086(3) 0.076(3) 0.0674(13) 0.0038(18) 0.015(2) 0.003(3)
C20B 0.054(2) 0.047(2) 0.0620(15) 0.0145(18) 0.0131(19) 0.001(2)
C17B 0.0451(18) 0.030(2) 0.0479(18) 0.0024(18) 0.0212(15) 0.0012(18)
C13B 0.0481(18) 0.0194(18) 0.0469(17) -0.0043(17) 0.0184(15) 0.0023(17)
C14B 0.0408(17) 0.0214(19) 0.0448(18) -0.0037(17) 0.0174(15) -0.0015(17)
C8B 0.0378(17) 0.0232(19) 0.0468(18) -0.0026(17) 0.0135(15) 0.0022(17)
C7B 0.0373(17) 0.0238(19) 0.0428(18) -0.0072(17) 0.0123(15) 0.0003(17)
C6B 0.0361(17) 0.031(2) 0.0432(18) -0.0043(18) 0.0106(15) 0.0041(18)
C5B 0.0331(17) 0.034(2) 0.0403(18) -0.0046(18) 0.0119(15) 0.0102(18)
C4B 0.0337(18) 0.036(2) 0.0416(19) -0.0065(19) 0.0102(16) 0.0044(19)
C3B 0.0285(17) 0.043(2) 0.0369(18) -0.0006(19) 0.0120(15) 0.0014(18)
C2B 0.0321(18) 0.039(2) 0.0452(19) 0.006(2) 0.0155(16) 0.003(2)
C1B 0.0327(18) 0.040(2) 0.0455(19) -0.0011(19) 0.0172(16) 0.0016(19)
C10B 0.0295(17) 0.033(2) 0.0374(17) -0.0010(18) 0.0166(14) -0.0001(18)
C19B 0.037(2) 0.047(3) 0.041(2) 0.001(2) 0.0184(17) -0.003(2)
C9B 0.057(2) 0.029(2) 0.049(2) -0.0032(19) 0.0053(18) -0.010(2)
C11B 0.066(2) 0.026(2) 0.062(2) -0.008(2) 0.008(2) -0.006(2)
C12B 0.058(2) 0.025(2) 0.056(2) -0.0003(19) 0.0096(18) 0.0009(19)
C15B 0.0457(19) 0.0184(19) 0.0465(18) -0.0002(18) 0.0218(16) 0.0006(18)
C16B 0.0525(19) 0.034(2) 0.0498(19) -0.0067(19) 0.0196(17) -0.0042(19)
C18B 0.049(2) 0.033(2) 0.052(2) -0.001(2) 0.0236(18) 0.015(2)
C21B 0.066(3) 0.046(3) 0.063(3) 0.015(3) 0.006(2) 0.016(3)
C20D 0.074(2) 0.092(3) 0.0678(12) -0.006(2) 0.0211(18) 0.014(3)
C17D 0.069(2) 0.065(2) 0.0465(18) -0.003(2) 0.0260(17) 0.005(2)
C13D 0.0591(19) 0.052(2) 0.0424(17) -0.0031(18) 0.0263(16) 0.0054(19)
C14D 0.0611(19) 0.046(2) 0.0397(17) -0.0034(18) 0.0263(16) -0.002(2)
C8D 0.0551(18) 0.048(2) 0.0376(17) -0.0016(18) 0.0233(15) -0.0004(19)
C7D 0.0553(19) 0.039(2) 0.0410(18) 0.0012(18) 0.0200(16) -0.0049(19)
C6D 0.0389(18) 0.040(2) 0.0392(18) 0.0032(18) 0.0143(15) -0.0047(18)
C5D 0.0319(17) 0.035(2) 0.0375(17) 0.0013(17) 0.0158(15) -0.0075(17)
C4D 0.0296(17) 0.041(2) 0.0364(18) 0.0040(19) 0.0087(15) -0.0049(19)
C3D 0.0315(18) 0.044(2) 0.0339(18) 0.0062(19) 0.0129(15) -0.0031(19)
C2D 0.0339(18) 0.041(2) 0.0342(18) -0.0072(19) 0.0141(15) 0.0009(19)
C21D 0.085(3) 0.134(5) 0.070(3) 0.003(4) 0.017(3) -0.039(4)
C18D 0.073(3) 0.097(4) 0.052(2) 0.001(3) 0.030(2) 0.012(3)
C12D 0.085(2) 0.064(2) 0.050(2) -0.001(2) 0.0140(19) -0.006(2)
C11D 0.101(3) 0.051(3) 0.056(2) 0.002(2) 0.009(2) -0.001(3)
C9D 0.073(2) 0.054(2) 0.046(2) -0.008(2) 0.0125(19) 0.018(2)
C15D 0.104(3) 0.059(3) 0.052(2) -0.004(2) 0.014(2) -0.007(2)
C16D 0.095(2) 0.070(2) 0.050(2) -0.001(2) 0.018(2) 0.002(2)
C10D 0.0366(17) 0.042(2) 0.0331(17) -0.0001(18) 0.0208(14) -0.0033(18)
C19D 0.038(2) 0.054(3) 0.035(2) 0.002(2) 0.0107(18) 0.001(2)
C1D 0.0322(18) 0.039(2) 0.0407(19) -0.0019(19) 0.0134(15) 0.0001(19)
C25B 0.099(3) 0.122(4) 0.097(3) 0.006(3) 0.030(3) 0.008(4)
C22A 0.110(3) 0.105(3) 0.108(2) -0.049(2) 0.001(2) 0.014(3)
C24A 0.128(4) 0.136(4) 0.116(3) -0.051(3) 0.022(3) 0.022(4)
C24B 0.112(3) 0.133(4) 0.072(3) 0.008(3) 0.035(3) 0.025(4)
C23A 0.115(3) 0.115(3) 0.117(3) -0.032(3) 0.011(3) 0.015(3)
C26B 0.116(5) 0.168(7) 0.104(5) -0.003(6) 0.002(4) 0.002(6)
C23C 0.1152(11) 0.1442(11) 0.1156(9) 0.0212(11) 0.0049(9) -0.0063(11)
C27B 0.156(5) 0.145(6) 0.119(5) 0.015(5) 0.010(5) 0.014(6)
C27A 0.141(2) 0.1497(19) 0.1368(14) -0.0489(13) 0.0219(18) 0.0233(19)
C25A 0.138(2) 0.149(2) 0.1344(17) -0.0481(16) 0.021(2) 0.023(2)
C28A 0.171(5) 0.148(5) 0.161(5) -0.023(5) 0.019(4) 0.001(5)
C26A 0.149(5) 0.154(6) 0.145(5) -0.049(5) 0.013(5) 0.033(5)
C28C 0.150(5) 0.192(6) 0.144(5) 0.027(5) 0.047(5) 0.001(6)
C25C 0.126(4) 0.155(4) 0.123(4) 0.028(4) 0.014(3) -0.013(4)
C24C 0.1162(12) 0.1447(13) 0.1159(10) 0.0215(12) 0.0044(10) -0.0069(13)
C27C 0.188(7) 0.197(7) 0.140(6) 0.046(6) 0.007(6) -0.046(6)
C26C 0.163(5) 0.176(5) 0.176(5) 0.011(5) 0.030(4) -0.002(5)
C22D 0.115(3) 0.110(3) 0.0688(17) 0.014(2) 0.006(2) -0.007(3)
C23D 0.115(3) 0.121(3) 0.107(3) 0.002(3) 0.018(3) -0.003(3)
C25D 0.141(4) 0.157(4) 0.122(4) 0.034(4) 0.007(4) -0.004(4)
C24D 0.133(4) 0.143(4) 0.109(3) 0.029(4) 0.003(3) -0.012(4)
C26D 0.147(6) 0.174(6) 0.176(6) 0.051(6) 0.023(5) -0.020(6)
C27D 0.194(6) 0.189(6) 0.176(5) 0.038(5) 0.023(5) 0.014(5)

loop_
_atom_type_symbol
_atom_type_description
_atom_type_scat_dispersion_real
_atom_type_scat_dispersion_imag
_atom_type_scat_source
C C 0.0033 0.0016 'International Tables Vol C Tables 4.2.6.8 and 6.1.1.4'
H H 0.0000 0.0000 'International Tables Vol C Tables 4.2.6.8 and 6.1.1.4'
O O 0.0106 0.0060 'International Tables Vol C Tables 4.2.6.8 and 6.1.1.4'

loop_
_geom_angle_atom_site_label_1
_geom_angle_atom_site_label_2
_geom_angle_atom_site_label_3
_geom_angle
C3A O1 H1 109.5
C3C O3 H3 109.5
C3B O2 H2 109.5
C3D O4 H4 109.5
C20A C21A H21A 109.5
C20A C21A H21B 109.5
H21A C21A H21B 109.5
C20A C21A H21C 109.5
H21A C21A H21C 109.5
H21B C21A H21C 109.5
C21A C20A C17A 114.5(6)
C21A C20A C22A 106.4(6)
C17A C20A C22A 106.8(5)
C21A C20A H20A 109.7
C17A C20A H20A 109.7
C22A C20A H20A 109.7
C16A C17A C13A 104.6(4)
C16A C17A C20A 113.0(5)
C13A C17A C20A 118.1(5)
C16A C17A H17A 106.9
C13A C17A H17A 106.9
C20A C17A H17A 106.9
C12A C13A C18A 110.8(4)
C12A C13A C14A 107.4(4)
C18A C13A C14A 111.6(4)
C12A C13A C17A 116.8(4)
C18A C13A C17A 110.3(4)
C14A C13A C17A 99.2(4)
C15A C14A C8A 120.7(4)
C15A C14A C13A 104.9(4)
C8A C14A C13A 112.9(4)
C15A C14A H14A 105.8
C8A C14A H14A 105.8
C13A C14A H14A 105.8
C7A C8A C9A 126.5(4)
C7A C8A C14A 121.9(5)
C9A C8A C14A 111.6(4)
C8A C7A C6A 126.6(5)
C8A C7A H7A 116.7
C6A C7A H7A 116.7
C5A C6A C7A 126.8(5)
C5A C6A H6A 116.6
C7A C6A H6A 116.6
C6A C5A C10A 123.7(4)
C6A C5A C4A 120.5(4)
C10A C5A C4A 115.7(4)
C5A C4A C3A 110.5(4)
C5A C4A H4A1 109.5
C3A C4A H4A1 109.5
C5A C4A H4A2 109.5
C3A C4A H4A2 109.5
H4A1 C4A H4A2 108.1
O1 C3A C2A 112.4(3)
O1 C3A C4A 106.3(4)
C2A C3A C4A 110.7(4)
O1 C3A H3A 109.1
C2A C3A H3A 109.1
C4A C3A H3A 109.1
C1A C2A C3A 110.4(4)
C1A C2A H2A1 109.6
C3A C2A H2A1 109.6
C1A C2A H2A2 109.6
C3A C2A H2A2 109.6
H2A1 C2A H2A2 108.1
C15A C16A C17A 107.0(4)
C15A C16A H16A 110.3
C17A C16A H16A 110.3
C15A C16A H16B 110.3
C17A C16A H16B 110.3
H16A C16A H16B 108.6
C14A C15A C16A 103.6(4)
C14A C15A H15A 111.0
C16A C15A H15A 111.0
C14A C15A H15B 111.0
C16A C15A H15B 111.0
H15A C15A H15B 109.0
C13A C18A H18A 109.5
C13A C18A H18B 109.5
H18A C18A H18B 109.5
C13A C18A H18C 109.5
H18A C18A H18C 109.5
H18B C18A H18C 109.5
C13A C12A C11A 111.7(4)
C13A C12A H12A 109.3
C11A C12A H12A 109.3
C13A C12A H12B 109.3
C11A C12A H12B 109.3
H12A C12A H12B 107.9
C12A C11A C9A 113.2(4)
C12A C11A H11A 108.9
C9A C11A H11A 108.9
C12A C11A H11B 108.9
C9A C11A H11B 108.9
H11A C11A H11B 107.7
C8A C9A C11A 111.7(4)
C8A C9A H9A1 109.3
C11A C9A H9A1 109.3
C8A C9A H9A2 109.3
C11A C9A H9A2 109.3
H9A1 C9A H9A2 107.9
C19A C10A C5A 123.6(5)
C19A C10A C1A 122.2(5)
C5A C10A C1A 114.1(4)
C2A C1A C10A 110.8(4)
C2A C1A H1A1 109.5
C10A C1A H1A1 109.5
C2A C1A H1A2 109.5
C10A C1A H1A2 109.5
H1A1 C1A H1A2 108.1
C10A C19A H19A 120.0
C10A C19A H19B 120.0
H19A C19A H19B 120.0
C20C C21C H21D 109.5
C20C C21C H21E 109.5
H21D C21C H21E 109.5
C20C C21C H21F 109.5
H21D C21C H21F 109.5
H21E C21C H21F 109.5
C22C C20C C17C 111.7(6)
C22C C20C C21C 109.9(6)
C17C C20C C21C 113.9(6)
C22C C20C H20C 107.0
C17C C20C H20C 107.0
C21C C20C H20C 107.0
C16C C17C C20C 111.4(6)
C16C C17C C13C 105.2(4)
C20C C17C C13C 120.2(5)
C16C C17C H17C 106.4
C20C C17C H17C 106.4
C13C C17C H17C 106.4
C12C C13C C14C 107.1(4)
C12C C13C C17C 118.3(5)
C14C C13C C17C 100.8(4)
C12C C13C C18C 110.1(5)
C14C C13C C18C 110.4(4)
C17C C13C C18C 109.6(5)
C8C C14C C15C 121.1(4)
C8C C14C C13C 114.4(4)
C15C C14C C13C 103.3(4)
C8C C14C H14C 105.6
C15C C14C H14C 105.6
C13C C14C H14C 105.6
C7C C8C C14C 123.5(5)
C7C C8C C9C 125.2(4)
C14C C8C C9C 111.3(4)
C8C C7C C6C 127.0(5)
C8C C7C H7C 116.5
C6C C7C H7C 116.5
C5C C6C C7C 126.0(5)
C5C C6C H6C 117.0
C7C C6C H6C 117.0
C6C C5C C10C 125.8(4)
C6C C5C C4C 119.8(4)
C10C C5C C4C 114.3(4)
C3C C4C C5C 112.8(4)
C3C C4C H4C1 109.0
C5C C4C H4C1 109.0
C3C C4C H4C2 109.0
C5C C4C H4C2 109.0
H4C1 C4C H4C2 107.8
O3 C3C C2C 111.6(3)
O3 C3C C4C 105.9(3)
C2C C3C C4C 111.4(4)
O3 C3C H3C 109.3
C2C C3C H3C 109.3
C4C C3C H3C 109.3
C3C C2C C1C 109.2(4)
C3C C2C H2C1 109.8
C1C C2C H2C1 109.8
C3C C2C H2C2 109.8
C1C C2C H2C2 109.8
H2C1 C2C H2C2 108.3
C23C C22C C20C 116.6(7)
C23C C22C H22C 121.7
C20C C22C H22C 121.7
C17C C16C C15C 107.3(5)
C17C C16C H16C 110.3
C15C C16C H16C 110.3
C17C C16C H16D 110.3
C15C C16C H16D 110.3
H16C C16C H16D 108.5
C14C C15C C16C 103.8(4)
C14C C15C H15C 111.0
C16C C15C H15C 111.0
C14C C15C H15D 111.0
C16C C15C H15D 111.0
H15C C15C H15D 109.0
C13C C12C C11C 112.3(4)
C13C C12C H12C 109.1
C11C C12C H12C 109.1
C13C C12C H12D 109.1
C11C C12C H12D 109.1
H12C C12C H12D 107.9
C9C C11C C12C 113.0(4)
C9C C11C H11C 109.0
C12C C11C H11C 109.0
C9C C11C H11D 109.0
C12C C11C H11D 109.0
H11C C11C H11D 107.8
C8C C9C C11C 111.7(4)
C8C C9C H9C1 109.3
C11C C9C H9C1 109.3
C8C C9C H9C2 109.3
C11C C9C H9C2 109.3
H9C1 C9C H9C2 107.9
C13C C18C H18D 109.5
C13C C18C H18E 109.5
H18D C18C H18E 109.5
C13C C18C H18F 109.5
H18D C18C H18F 109.5
H18E C18C H18F 109.5
C19C C10C C5C 124.2(5)
C19C C10C C1C 120.5(5)
C5C C10C C1C 115.1(4)
C10C C19C H19C 120.0
C10C C19C H19D 120.0
H19C C19C H19D 120.0
C10C C1C C2C 112.0(4)
C10C C1C H1C1 109.2
C2C C1C H1C1 109.2
C10C C1C H1C2 109.2
C2C C1C H1C2 109.2
H1C1 C1C H1C2 107.9
C22B C23B C24B 107.6(6)
C22B C23B H23A 110.2
C24B C23B H23A 110.2
C22B C23B H23B 110.2
C24B C23B H23B 110.2
H23A C23B H23B 108.5
C23B C22B C20B 114.7(5)
C23B C22B H22A 108.6
C20B C22B H22A 108.6
C23B C22B H22B 108.6
C20B C22B H22B 108.6
H22A C22B H22B 107.6
C21B C20B C22B 109.8(5)
C21B C20B C17B 115.0(4)
C22B C20B C17B 112.8(5)
C21B C20B H20B 106.2
C22B C20B H20B 106.2
C17B C20B H20B 106.2
C16B C17B C20B 114.2(4)
C16B C17B C13B 104.0(4)
C20B C17B C13B 118.5(4)
C16B C17B H17B 106.5
C20B C17B H17B 106.5
C13B C17B H17B 106.5
C12B C13B C18B 112.2(4)
C12B C13B C17B 117.1(4)
C18B C13B C17B 110.7(4)
C12B C13B C14B 107.0(3)
C18B C13B C14B 109.4(4)
C17B C13B C14B 99.3(3)
C8B C14B C15B 122.4(4)
C8B C14B C13B 111.6(4)
C15B C14B C13B 104.0(3)
C8B C14B H14B 105.9
C15B C14B H14B 105.9
C13B C14B H14B 105.9
C7B C8B C14B 124.7(4)
C7B C8B C9B 125.1(4)
C14B C8B C9B 110.0(4)
C8B C7B C6B 126.6(4)
C8B C7B H7B 116.7
C6B C7B H7B 116.7
C5B C6B C7B 127.5(4)
C5B C6B H6B 116.3
C7B C6B H6B 116.3
C6B C5B C10B 125.5(4)
C6B C5B C4B 121.3(4)
C10B C5B C4B 113.1(4)
C3B C4B C5B 114.5(4)
C3B C4B H4B1 108.6
C5B C4B H4B1 108.6
C3B C4B H4B2 108.6
C5B C4B H4B2 108.6
H4B1 C4B H4B2 107.6
O2 C3B C4B 106.4(3)
O2 C3B C2B 110.8(4)
C4B C3B C2B 112.1(3)
O2 C3B H3B 109.2
C4B C3B H3B 109.2
C2B C3B H3B 109.2
C3B C2B C1B 111.6(4)
C3B C2B H2B1 109.3
C1B C2B H2B1 109.3
C3B C2B H2B2 109.3
C1B C2B H2B2 109.3
H2B1 C2B H2B2 108.0
C10B C1B C2B 110.9(4)
C10B C1B H1B1 109.5
C2B C1B H1B1 109.5
C10B C1B H1B2 109.5
C2B C1B H1B2 109.5
H1B1 C1B H1B2 108.0
C19B C10B C1B 123.1(4)
C19B C10B C5B 122.8(4)
C1B C10B C5B 114.0(3)
C10B C19B H19E 120.0
C10B C19B H19F 120.0
H19E C19B H19F 120.0
C8B C9B C11B 111.2(4)
C8B C9B H9B1 109.4
C11B C9B H9B1 109.4
C8B C9B H9B2 109.4
C11B C9B H9B2 109.4
H9B1 C9B H9B2 108.0
C12B C11B C9B 112.9(4)
C12B C11B H11E 109.0
C9B C11B H11E 109.0
C12B C11B H11F 109.0
C9B C11B H11F 109.0
H11E C11B H11F 107.8
C11B C12B C13B 113.0(4)
C11B C12B H12E 109.0
C13B C12B H12E 109.0
C11B C12B H12F 109.0
C13B C12B H12F 109.0
H12E C12B H12F 107.8
C14B C15B C16B 104.6(4)
C14B C15B H15E 110.8
C16B C15B H15E 110.8
C14B C15B H15F 110.8
C16B C15B H15F 110.8
H15E C15B H15F 108.9
C17B C16B C15B 108.0(4)
C17B C16B H16E 110.1
C15B C16B H16E 110.1
C17B C16B H16F 110.1
C15B C16B H16F 110.1
H16E C16B H16F 108.4
C13B C18B H18G 109.5
C13B C18B H18H 109.5
H18G C18B H18H 109.5
C13B C18B H18I 109.5
H18G C18B H18I 109.5
H18H C18B H18I 109.5
C20B C21B H21G 109.5
C20B C21B H21H 109.5
H21G C21B H21H 109.5
C20B C21B H21I 109.5
H21G C21B H21I 109.5
H21H C21B H21I 109.5
C22D C20D C21D 107.1(5)
C22D C20D C17D 106.1(5)
C21D C20D C17D 111.8(5)
C22D C20D H20D 110.6
C21D C20D H20D 110.6
C17D C20D H20D 110.6
C16D C17D C20D 112.8(5)
C16D C17D C13D 102.9(4)
C20D C17D C13D 120.6(5)
C16D C17D H17D 106.6
C20D C17D H17D 106.6
C13D C17D H17D 106.6
C12D C13D C18D 110.5(5)
C12D C13D C14D 106.8(4)
C18D C13D C14D 111.7(4)
C12D C13D C17D 116.5(4)
C18D C13D C17D 110.4(4)
C14D C13D C17D 100.6(4)
C8D C14D C15D 121.0(4)
C8D C14D C13D 112.6(4)
C15D C14D C13D 103.4(4)
C8D C14D H14D 106.3
C15D C14D H14D 106.3
C13D C14D H14D 106.3
C7D C8D C14D 124.8(5)
C7D C8D C9D 123.9(4)
C14D C8D C9D 110.7(4)
C8D C7D C6D 126.9(5)
C8D C7D H7D 116.5
C6D C7D H7D 116.5
C5D C6D C7D 126.8(5)
C5D C6D H6D 116.6
C7D C6D H6D 116.6
C6D C5D C10D 124.3(4)
C6D C5D C4D 121.9(4)
C10D C5D C4D 113.8(4)
C5D C4D C3D 113.8(4)
C5D C4D H4D1 108.8
C3D C4D H4D1 108.8
C5D C4D H4D2 108.8
C3D C4D H4D2 108.8
H4D1 C4D H4D2 107.7
O4 C3D C2D 112.0(4)
O4 C3D C4D 105.6(3)
C2D C3D C4D 112.3(3)
O4 C3D H3D 108.9
C2D C3D H3D 108.9
C4D C3D H3D 108.9
C3D C2D C1D 112.6(4)
C3D C2D H2D1 109.1
C1D C2D H2D1 109.1
C3D C2D H2D2 109.1
C1D C2D H2D2 109.1
H2D1 C2D H2D2 107.8
C20D C21D H21J 109.5
C20D C21D H21K 109.5
H21J C21D H21K 109.5
C20D C21D H21L 109.5
H21J C21D H21L 109.5
H21K C21D H21L 109.5
C13D C18D H18J 109.5
C13D C18D H18K 109.5
H18J C18D H18K 109.5
C13D C18D H18L 109.5
H18J C18D H18L 109.5
H18K C18D H18L 109.5
C13D C12D C11D 111.2(5)
C13D C12D H12G 109.4
C11D C12D H12G 109.4
C13D C12D H12H 109.4
C11D C12D H12H 109.4
H12G C12D H12H 108.0
C12D C11D C9D 112.1(5)
C12D C11D H11G 109.2
C9D C11D H11G 109.2
C12D C11D H11H 109.2
C9D C11D H11H 109.2
H11G C11D H11H 107.9
C8D C9D C11D 109.9(4)
C8D C9D H9D1 109.7
C11D C9D H9D1 109.7
C8D C9D H9D2 109.7
C11D C9D H9D2 109.7
H9D1 C9D H9D2 108.2
C14D C15D C16D 105.3(5)
C14D C15D H15G 110.7
C16D C15D H15G 110.7
C14D C15D H15H 110.7
C16D C15D H15H 110.7
H15G C15D H15H 108.8
C15D C16D C17D 107.5(5)
C15D C16D H16G 110.2
C17D C16D H16G 110.2
C15D C16D H16H 110.2
C17D C16D H16H 110.2
H16G C16D H16H 108.5
C19D C10D C5D 122.8(4)
C19D C10D C1D 121.5(4)
C5D C10D C1D 115.6(3)
C10D C19D H19G 120.0
C10D C19D H19H 120.0
H19G C19D H19H 120.0
C10D C1D C2D 109.7(4)
C10D C1D H1D1 109.7
C2D C1D H1D1 109.7
C10D C1D H1D2 109.7
C2D C1D H1D2 109.7
H1D1 C1D H1D2 108.2
C24B C25B C27B 106.0(8)
C24B C25B C26B 113.4(7)
C27B C25B C26B 108.7(8)
C24B C25B H25B 109.6
C27B C25B H25B 109.6
C26B C25B H25B 109.6
C23A C22A C20A 124.8(9)
C23A C22A H22D 117.6
C20A C22A H22D 117.6
C25A C24A C23A 113.4(7)
C25A C24A C28A 104.8(7)
C23A C24A C28A 116.3(7)
C25A C24A H24A 107.3
C23A C24A H24A 107.3
C28A C24A H24A 107.3
C25B C24B C23B 120.5(7)
C25B C24B H24B 107.2
C23B C24B H24B 107.2
C25B C24B H24C 107.2
C23B C24B H24C 107.2
H24B C24B H24C 106.8
C22A C23A C24A 122.8(9)
C22A C23A H23C 118.6
C24A C23A H23C 118.6
C25B C26B H26A 109.5
C25B C26B H26B 109.5
H26A C26B H26B 109.5
C25B C26B H26C 109.5
H26A C26B H26C 109.5
H26B C26B H26C 109.5
C22C C23C C24C 116.5(5)
C22C C23C H23D 121.7
C24C C23C H23D 121.7
C25B C27B H27A 109.5
C25B C27B H27B 109.5
H27A C27B H27B 109.5
C25B C27B H27C 109.5
H27A C27B H27C 109.5
H27B C27B H27C 109.5
C25A C27A H27D 109.5
C25A C27A H27E 109.5
H27D C27A H27E 109.5
C25A C27A H27F 109.5
H27D C27A H27F 109.5
H27E C27A H27F 109.5
C24A C25A C26A 120.6(9)
C24A C25A C27A 108.9(7)
C26A C25A C27A 115.1(8)
C24A C25A H25A 103.3
C26A C25A H25A 103.3
C27A C25A H25A 103.3
C24A C28A H28A 109.5
C24A C28A H28B 109.5
H28A C28A H28B 109.5
C24A C28A H28C 109.5
H28A C28A H28C 109.5
H28B C28A H28C 109.5
C25A C26A H26D 109.5
C25A C26A H26E 109.5
H26D C26A H26E 109.5
C25A C26A H26F 109.5
H26D C26A H26F 109.5
H26E C26A H26F 109.5
C24C C28C H28D 109.5
C24C C28C H28E 109.5
H28D C28C H28E 109.5
C24C C28C H28F 109.5
H28D C28C H28F 109.5
H28E C28C H28F 109.5
C26C C25C C27C 112.9(6)
C26C C25C C24C 93.5(5)
C27C C25C C24C 116.6(5)
C26C C25C H25C 110.9
C27C C25C H25C 110.9
C24C C25C H25C 110.9
C28C C24C C25C 96.5(6)
C28C C24C C23C 114.3(7)
C25C C24C C23C 118.0(6)
C28C C24C H24D 109.1
C25C C24C H24D 109.1
C23C C24C H24D 109.1
C25C C27C H27G 109.5
C25C C27C H27H 109.5
H27G C27C H27H 109.5
C25C C27C H27I 109.5
H27G C27C H27I 109.5
H27H C27C H27I 109.5
C25C C26C H26G 109.5
C25C C26C H26H 109.5
H26G C26C H26H 109.5
C25C C26C H26I 109.5
H26G C26C H26I 109.5
H26H C26C H26I 109.5
C20D C22D C23D 121.7(4)
C20D C22D H22E 106.9
C23D C22D H22E 106.9
C20D C22D H22F 106.9
C23D C22D H22F 106.9
H22E C22D H22F 106.7
C22D C23D C24D 115.2(4)
C22D C23D H23E 108.5
C24D C23D H23E 108.5
C22D C23D H23F 108.5
C24D C23D H23F 108.5
H23E C23D H23F 107.5
C27D C25D C26D 118.0(9)
C27D C25D C24D 109.5(8)
C26D C25D C24D 110.0(8)
C27D C25D H25D 106.2
C26D C25D H25D 106.2
C24D C25D H25D 106.2
C25D C24D C23D 100.7(5)
C25D C24D H24E 111.6
C23D C24D H24E 111.6
C25D C24D H24F 111.6
C23D C24D H24F 111.6
H24E C24D H24F 109.4
C25D C26D H26J 109.5
C25D C26D H26K 109.5
H26J C26D H26K 109.5
C25D C26D H26L 109.5
H26J C26D H26L 109.5
H26K C26D H26L 109.5
C25D C27D H27J 109.5
C25D C27D H27K 109.5
H27J C27D H27K 109.5
C25D C27D H27L 109.5
H27J C27D H27L 109.5
H27K C27D H27L 109.5

loop_
_geom_bond_atom_site_label_1
_geom_bond_atom_site_label_2
_geom_bond_distance
O1 C3A 1.430(5)
O1 H1 0.8200
O3 C3C 1.438(5)
O3 H3 0.8200
O2 C3B 1.439(5)
O2 H2 0.8200
O4 C3D 1.450(5)
O4 H4 0.8200
C21A C20A 1.506(10)
C21A H21A 0.9600
C21A H21B 0.9600
C21A H21C 0.9600
C20A C17A 1.563(8)
C20A C22A 1.593(10)
C20A H20A 0.9800
C17A C16A 1.547(8)
C17A C13A 1.557(7)
C17A H17A 0.9800
C13A C12A 1.520(8)
C13A C18A 1.549(7)
C13A C14A 1.549(6)
C14A C15A 1.503(7)
C14A C8A 1.511(7)
C14A H14A 0.9800
C8A C7A 1.349(6)
C8A C9A 1.496(7)
C7A C6A 1.464(6)
C7A H7A 0.9300
C6A C5A 1.346(6)
C6A H6A 0.9300
C5A C10A 1.459(7)
C5A C4A 1.517(6)
C4A C3A 1.531(6)
C4A H4A1 0.9700
C4A H4A2 0.9700
C3A C2A 1.510(6)
C3A H3A 0.9800
C2A C1A 1.510(7)
C2A H2A1 0.9700
C2A H2A2 0.9700
C16A C15A 1.536(7)
C16A H16A 0.9700
C16A H16B 0.9700
C15A H15A 0.9700
C15A H15B 0.9700
C18A H18A 0.9600
C18A H18B 0.9600
C18A H18C 0.9600
C12A C11A 1.532(7)
C12A H12A 0.9700
C12A H12B 0.9700
C11A C9A 1.532(6)
C11A H11A 0.9700
C11A H11B 0.9700
C9A H9A1 0.9700
C9A H9A2 0.9700
C10A C19A 1.350(7)
C10A C1A 1.514(7)
C1A H1A1 0.9700
C1A H1A2 0.9700
C19A H19A 0.9300
C19A H19B 0.9300
C21C C20C 1.544(11)
C21C H21D 0.9600
C21C H21E 0.9600
C21C H21F 0.9600
C20C C22C 1.501(10)
C20C C17C 1.532(7)
C20C H20C 0.9800
C17C C16C 1.497(9)
C17C C13C 1.546(7)
C17C H17C 0.9800
C13C C12C 1.530(9)
C13C C14C 1.539(6)
C13C C18C 1.558(7)
C14C C8C 1.485(6)
C14C C15C 1.529(8)
C14C H14C 0.9800
C8C C7C 1.339(7)
C8C C9C 1.513(8)
C7C C6C 1.447(6)
C7C H7C 0.9300
C6C C5C 1.357(6)
C6C H6C 0.9300
C5C C10C 1.450(7)
C5C C4C 1.524(6)
C4C C3C 1.519(6)
C4C H4C1 0.9700
C4C H4C2 0.9700
C3C C2C 1.516(7)
C3C H3C 0.9800
C2C C1C 1.532(6)
C2C H2C1 0.9700
C2C H2C2 0.9700
C22C C23C 1.331(9)
C22C H22C 0.9300
C16C C15C 1.553(6)
C16C H16C 0.9700
C16C H16D 0.9700
C15C H15C 0.9700
C15C H15D 0.9700
C12C C11C 1.534(7)
C12C H12C 0.9700
C12C H12D 0.9700
C11C C9C 1.524(7)
C11C H11C 0.9700
C11C H11D 0.9700
C9C H9C1 0.9700
C9C H9C2 0.9700
C18C H18D 0.9600
C18C H18E 0.9600
C18C H18F 0.9600
C10C C19C 1.334(6)
C10C C1C 1.500(7)
C19C H19C 0.9300
C19C H19D 0.9300
C1C H1C1 0.9700
C1C H1C2 0.9700
C23B C22B 1.430(8)
C23B C24B 1.638(8)
C23B H23A 0.9700
C23B H23B 0.9700
C22B C20B 1.520(8)
C22B H22A 0.9700
C22B H22B 0.9700
C20B C21B 1.489(8)
C20B C17B 1.548(7)
C20B H20B 0.9800
C17B C16B 1.510(7)
C17B C13B 1.551(6)
C17B H17B 0.9800
C13B C12B 1.525(7)
C13B C18B 1.538(6)
C13B C14B 1.575(6)
C14B C8B 1.497(6)
C14B C15B 1.502(6)
C14B H14B 0.9800
C8B C7B 1.318(6)
C8B C9B 1.504(7)
C7B C6B 1.459(6)
C7B H7B 0.9300
C6B C5B 1.337(6)
C6B H6B 0.9300
C5B C10B 1.503(7)
C5B C4B 1.533(6)
C4B C3B 1.513(7)
C4B H4B1 0.9700
C4B H4B2 0.9700
C3B C2B 1.516(7)
C3B H3B 0.9800
C2B C1B 1.527(6)
C2B H2B1 0.9700
C2B H2B2 0.9700
C1B C10B 1.495(6)
C1B H1B1 0.9700
C1B H1B2 0.9700
C10B C19B 1.323(5)
C19B H19E 0.9300
C19B H19F 0.9300
C9B C11B 1.540(7)
C9B H9B1 0.9700
C9B H9B2 0.9700
C11B C12B 1.520(6)
C11B H11E 0.9700
C11B H11F 0.9700
C12B H12E 0.9700
C12B H12F 0.9700
C15B C16B 1.533(6)
C15B H15E 0.9700
C15B H15F 0.9700
C16B H16E 0.9700
C16B H16F 0.9700
C18B H18G 0.9600
C18B H18H 0.9600
C18B H18I 0.9600
C21B H21G 0.9600
C21B H21H 0.9600
C21B H21I 0.9600
C20D C22D 1.476(7)
C20D C21D 1.528(11)
C20D C17D 1.548(7)
C20D H20D 0.9800
C17D C16D 1.532(9)
C17D C13D 1.556(7)
C17D H17D 0.9800
C13D C12D 1.511(8)
C13D C18D 1.518(7)
C13D C14D 1.544(7)
C14D C8D 1.479(6)
C14D C15D 1.498(8)
C14D H14D 0.9800
C8D C7D 1.344(7)
C8D C9D 1.485(8)
C7D C6D 1.459(6)
C7D H7D 0.9300
C6D C5D 1.332(6)
C6D H6D 0.9300
C5D C10D 1.482(7)
C5D C4D 1.508(6)
C4D C3D 1.530(6)
C4D H4D1 0.9700
C4D H4D2 0.9700
C3D C2D 1.488(7)
C3D H3D 0.9800
C2D C1D 1.528(6)
C2D H2D1 0.9700
C2D H2D2 0.9700
C21D H21J 0.9600
C21D H21K 0.9600
C21D H21L 0.9600
C18D H18J 0.9600
C18D H18K 0.9600
C18D H18L 0.9600
C12D C11D 1.531(7)
C12D H12G 0.9700
C12D H12H 0.9700
C11D C9D 1.551(8)
C11D H11G 0.9700
C11D H11H 0.9700
C9D H9D1 0.9700
C9D H9D2 0.9700
C15D C16D 1.519(7)
C15D H15G 0.9700
C15D H15H 0.9700
C16D H16G 0.9700
C16D H16H 0.9700
C10D C19D 1.348(5)
C10D C1D 1.512(6)
C19D H19G 0.9300
C19D H19H 0.9300
C1D H1D1 0.9700
C1D H1D2 0.9700
C25B C24B 1.444(9)
C25B C27B 1.507(14)
C25B C26B 1.537(11)
C25B H25B 0.9800
C22A C23A 1.265(12)
C22A H22D 0.9300
C24A C25A 1.387(11)
C24A C23A 1.488(10)
C24A C28A 1.537(2)
C24A H24A 0.9800
C24B H24B 0.9700
C24B H24C 0.9700
C23A H23C 0.9300
C26B H26A 0.9600
C26B H26B 0.9600
C26B H26C 0.9600
C23C C24C 1.574(10)
C23C H23D 0.9300
C27B H27A 0.9600
C27B H27B 0.9600
C27B H27C 0.9600
C27A C25A 1.545(12)
C27A H27D 0.9600
C27A H27E 0.9600
C27A H27F 0.9600
C25A C26A 1.464(11)
C25A H25A 0.9800
C28A H28A 0.9600
C28A H28B 0.9600
C28A H28C 0.9600
C26A H26D 0.9600
C26A H26E 0.9600
C26A H26F 0.9600
C28C C24C 1.399(11)
C28C H28D 0.9600
C28C H28E 0.9600
C28C H28F 0.9600
C25C C26C 1.536(2)
C25C C27C 1.538(2)
C25C C24C 1.546(10)
C25C H25C 0.9800
C24C H24D 0.9800
C27C H27G 0.9600
C27C H27H 0.9600
C27C H27I 0.9600
C26C H26G 0.9600
C26C H26H 0.9600
C26C H26I 0.9600
C22D C23D 1.5385(11)
C22D H22E 0.9700
C22D H22F 0.9700
C23D C24D 1.5406(11)
C23D H23E 0.9700
C23D H23F 0.9700
C25D C27D 1.414(12)
C25D C26D 1.418(8)
C25D C24D 1.508(12)
C25D H25D 0.9800
C24D H24E 0.9700
C24D H24F 0.9700
C26D H26J 0.9600
C26D H26K 0.9600
C26D H26L 0.9600
C27D H27J 0.9600
C27D H27K 0.9600
C27D H27L 0.9600

loop_
_geom_torsion_atom_site_label_1
_geom_torsion_atom_site_label_2
_geom_torsion_atom_site_label_3
_geom_torsion_atom_site_label_4
_geom_torsion
C21A C20A C17A C16A 179.5(5)
C22A C20A C17A C16A 62.0(7)
C21A C20A C17A C13A -58.0(8)
C22A C20A C17A C13A -175.5(6)
C16A C17A C13A C12A -151.1(4)
C20A C17A C13A C12A 82.3(7)
C16A C17A C13A C18A 81.1(5)
C20A C17A C13A C18A -45.4(7)
C16A C17A C13A C14A -36.1(5)
C20A C17A C13A C14A -162.7(5)
C12A C13A C14A C15A 168.0(4)
C18A C13A C14A C15A -70.3(5)
C17A C13A C14A C15A 45.9(5)
C12A C13A C14A C8A -58.7(5)
C18A C13A C14A C8A 63.0(6)
C17A C13A C14A C8A 179.3(4)
C15A C14A C8A C7A 3.2(7)
C13A C14A C8A C7A -121.9(5)
C15A C14A C8A C9A -177.6(4)
C13A C14A C8A C9A 57.3(6)
C9A C8A C7A C6A 0.3(8)
C14A C8A C7A C6A 179.4(4)
C8A C7A C6A C5A 172.6(5)
C7A C6A C5A C10A 1.2(8)
C7A C6A C5A C4A 178.5(4)
C6A C5A C4A C3A -129.8(4)
C10A C5A C4A C3A 47.7(5)
C5A C4A C3A O1 -176.1(3)
C5A C4A C3A C2A -53.7(5)
O1 C3A C2A C1A 178.7(4)
C4A C3A C2A C1A 60.0(5)
C13A C17A C16A C15A 14.9(6)
C20A C17A C16A C15A 144.6(5)
C8A C14A C15A C16A -166.1(4)
C13A C14A C15A C16A -37.4(5)
C17A C16A C15A C14A 13.5(5)
C18A C13A C12A C11A -66.0(5)
C14A C13A C12A C11A 56.2(5)
C17A C13A C12A C11A 166.5(4)
C13A C12A C11A C9A -54.2(6)
C7A C8A C9A C11A 127.8(5)
C14A C8A C9A C11A -51.4(5)
C12A C11A C9A C8A 50.5(6)
C6A C5A C10A C19A -50.7(7)
C4A C5A C10A C19A 131.9(5)
C6A C5A C10A C1A 130.8(5)
C4A C5A C10A C1A -46.6(5)
C3A C2A C1A C10A -57.2(5)
C19A C10A C1A C2A -128.1(5)
C5A C10A C1A C2A 50.4(5)
C22C C20C C17C C16C 60.0(8)
C21C C20C C17C C16C -174.8(6)
C22C C20C C17C C13C -176.5(7)
C21C C20C C17C C13C -51.2(9)
C16C C17C C13C C12C -154.2(5)
C20C C17C C13C C12C 79.3(7)
C16C C17C C13C C14C -38.0(6)
C20C C17C C13C C14C -164.5(6)
C16C C17C C13C C18C 78.4(5)
C20C C17C C13C C18C -48.1(8)
C12C C13C C14C C8C -57.9(6)
C17C C13C C14C C8C 177.9(5)
C18C C13C C14C C8C 62.1(6)
C12C C13C C14C C15C 168.4(4)
C17C C13C C14C C15C 44.2(5)
C18C C13C C14C C15C -71.6(5)
C15C C14C C8C C7C 3.6(7)
C13C C14C C8C C7C -121.2(5)
C15C C14C C8C C9C -178.0(4)
C13C C14C C8C C9C 57.3(6)
C14C C8C C7C C6C -177.9(4)
C9C C8C C7C C6C 3.9(8)
C8C C7C C6C C5C 168.3(5)
C7C C6C C5C C10C 1.5(7)
C7C C6C C5C C4C -179.2(4)
C6C C5C C4C C3C -133.4(4)
C10C C5C C4C C3C 45.9(5)
C5C C4C C3C O3 -173.8(3)
C5C C4C C3C C2C -52.3(5)
O3 C3C C2C C1C 175.3(4)
C4C C3C C2C C1C 57.1(5)
C17C C20C C22C C23C -142.8(7)
C21C C20C C22C C23C 89.7(9)
C20C C17C C16C C15C 149.3(5)
C13C C17C C16C C15C 17.6(6)
C8C C14C C15C C16C -163.5(4)
C13C C14C C15C C16C -33.8(5)
C17C C16C C15C C14C 10.0(6)
C14C C13C C12C C11C 54.4(5)
C17C C13C C12C C11C 167.3(4)
C18C C13C C12C C11C -65.6(5)
C13C C12C C11C C9C -53.5(6)
C7C C8C C9C C11C 127.0(5)
C14C C8C C9C C11C -51.4(5)
C12C C11C C9C C8C 50.3(6)
C6C C5C C10C C19C -51.7(7)
C4C C5C C10C C19C 129.0(4)
C6C C5C C10C C1C 133.9(5)
C4C C5C C10C C1C -45.4(5)
C19C C10C C1C C2C -123.7(5)
C5C C10C C1C C2C 51.0(5)
C3C C2C C1C C10C -55.9(5)
C24B C23B C22B C20B -174.6(5)
C23B C22B C20B C21B -62.9(7)
C23B C22B C20B C17B 66.7(7)
C21B C20B C17B C16B -178.4(5)
C22B C20B C17B C16B 54.8(6)
C21B C20B C17B C13B -55.3(6)
C22B C20B C17B C13B 177.8(4)
C16B C17B C13B C12B -154.3(4)
C20B C17B C13B C12B 77.8(5)
C16B C17B C13B C18B 75.3(5)
C20B C17B C13B C18B -52.7(6)
C16B C17B C13B C14B -39.7(4)
C20B C17B C13B C14B -167.6(4)
C12B C13B C14B C8B -59.8(5)
C18B C13B C14B C8B 62.0(5)
C17B C13B C14B C8B 178.0(4)
C12B C13B C14B C15B 166.4(4)
C18B C13B C14B C15B -71.8(4)
C17B C13B C14B C15B 44.2(4)
C15B C14B C8B C7B 10.4(7)
C13B C14B C8B C7B -113.6(5)
C15B C14B C8B C9B -174.2(4)
C13B C14B C8B C9B 61.8(5)
C14B C8B C7B C6B 176.2(4)
C9B C8B C7B C6B 1.4(7)
C8B C7B C6B C5B -176.4(5)
C7B C6B C5B C10B -0.6(7)
C7B C6B C5B C4B -177.5(4)
C6B C5B C4B C3B 133.3(4)
C10B C5B C4B C3B -44.0(5)
C5B C4B C3B O2 -73.9(4)
C5B C4B C3B C2B 47.3(5)
O2 C3B C2B C1B 65.1(4)
C4B C3B C2B C1B -53.5(5)
C3B C2B C1B C10B 56.9(5)
C2B C1B C10B C19B 123.2(4)
C2B C1B C10B C5B -54.3(5)
C6B C5B C10B C19B 53.1(6)
C4B C5B C10B C19B -129.7(4)
C6B C5B C10B C1B -129.4(4)
C4B C5B C10B C1B 47.7(5)
C7B C8B C9B C11B 119.3(5)
C14B C8B C9B C11B -56.1(5)
C8B C9B C11B C12B 51.5(6)
C9B C11B C12B C13B -52.2(6)
C18B C13B C12B C11B -65.8(5)
C17B C13B C12B C11B 164.5(4)
C14B C13B C12B C11B 54.3(5)
C8B C14B C15B C16B -158.8(4)
C13B C14B C15B C16B -31.4(4)
C20B C17B C16B C15B 152.6(4)
C13B C17B C16B C15B 22.0(5)
C14B C15B C16B C17B 6.1(5)
C22D C20D C17D C16D 64.9(6)
C21D C20D C17D C16D -178.7(5)
C22D C20D C17D C13D -173.2(5)
C21D C20D C17D C13D -56.8(7)
C16D C17D C13D C12D -153.7(5)
C20D C17D C13D C12D 79.7(7)
C16D C17D C13D C18D 79.4(6)
C20D C17D C13D C18D -47.2(7)
C16D C17D C13D C14D -38.7(5)
C20D C17D C13D C14D -165.3(5)
C12D C13D C14D C8D -60.6(5)
C18D C13D C14D C8D 60.3(6)
C17D C13D C14D C8D 177.4(4)
C12D C13D C14D C15D 167.2(4)
C18D C13D C14D C15D -71.9(5)
C17D C13D C14D C15D 45.2(5)
C15D C14D C8D C7D 13.3(8)
C13D C14D C8D C7D -109.5(6)
C15D C14D C8D C9D -175.6(5)
C13D C14D C8D C9D 61.6(6)
C14D C8D C7D C6D 176.5(4)
C9D C8D C7D C6D 6.6(8)
C8D C7D C6D C5D -168.2(5)
C7D C6D C5D C10D 2.7(7)
C7D C6D C5D C4D -176.4(4)
C6D C5D C4D C3D 135.2(4)
C10D C5D C4D C3D -43.9(5)
C5D C4D C3D O4 -74.2(4)
C5D C4D C3D C2D 48.1(5)
O4 C3D C2D C1D 64.4(4)
C4D C3D C2D C1D -54.2(5)
C18D C13D C12D C11D -65.3(6)
C14D C13D C12D C11D 56.4(6)
C17D C13D C12D C11D 167.8(5)
C13D C12D C11D C9D -55.3(7)
C7D C8D C9D C11D 115.5(5)
C14D C8D C9D C11D -55.7(6)
C12D C11D C9D C8D 53.4(6)
C8D C14D C15D C16D -161.0(5)
C13D C14D C15D C16D -33.8(6)
C14D C15D C16D C17D 9.0(7)
C20D C17D C16D C15D 150.5(5)
C13D C17D C16D C15D 19.1(6)
C6D C5D C10D C19D 52.1(6)
C4D C5D C10D C19D -128.8(4)
C6D C5D C10D C1D -132.2(4)
C4D C5D C10D C1D 46.9(5)
C19D C10D C1D C2D 124.3(4)
C5D C10D C1D C2D -51.5(5)
C3D C2D C1D C10D 55.0(5)
C21A C20A C22A C23A 102.0(9)
C17A C20A C22A C23A -135.3(8)
C27B C25B C24B C23B -48.1(10)
C26B C25B C24B C23B -167.2(7)
C22B C23B C24B C25B -68.4(9)
C20A C22A C23A C24A 178.4(6)
C25A C24A C23A C22A -106.6(10)
C28A C24A C23A C22A 14.9(10)
C20C C22C C23C C24C -179.4(7)
C23A C24A C25A C26A 62.7(12)
C28A C24A C25A C26A -65.1(11)
C23A C24A C25A C27A -161.0(8)
C28A C24A C25A C27A 71.2(9)
C26C C25C C24C C28C 172.0(5)
C27C C25C C24C C28C 54.1(7)
C26C C25C C24C C23C -66.0(8)
C27C C25C C24C C23C 176.1(7)
C22C C23C C24C C28C 37.1(9)
C22C C23C C24C C25C -75.3(9)
C21D C20D C22D C23D 128.0(5)
C17D C20D C22D C23D -112.5(5)
C20D C22D C23D C24D -176.8(4)
C27D C25D C24D C23D -151.9(7)
C26D C25D C24D C23D 76.9(8)
C22D C23D C24D C25D -134.5(5)
